data_7133771
loop_
_publ_author_name
'Malo, Sidhartha'
'Santra, Supriyo'
'Saha, Jayanta'
'Ghosh, Debashree'
'Das, Indrajit'

_publ_section_title
;
 External photocatalyst-free photocycloaddition between triplet
 vinylnitrenes with 1,3-biradical character and activated olefins under
 420 nm LEDs.
;
_journal_issue 86
_journal_name_full 'Chemical communications (Cambridge, England)'
_journal_page_first 12545
_journal_page_last 12548
_journal_paper_doi 10.1039/d4cc03484h
_journal_volume 60
_journal_year 2024
_chemical_formula_moiety 'C23 H17 N O2 S'
_chemical_formula_sum 'C23 H17 N O2 S'
_chemical_formula_weight 371.43
_space_group_crystal_system orthorhombic
_space_group_IT_number 19
_space_group_name_Hall 'P 2ac 2ab'
_space_group_name_H-M_alt 'P 21 21 21'
_atom_sites_solution_hydrogens geom
_audit_creation_date 2024-01-16
_audit_creation_method
;
Olex2 1.5
(compiled 2023.03.06 svn.rbb2c1857 for OlexSys, GUI svn.r6748)
;
_audit_update_record
;
2024-04-10 deposited with the CCDC.	2024-09-25 downloaded from the CCDC.
;
_cell_angle_alpha 90
_cell_angle_beta 90
_cell_angle_gamma 90
_cell_formula_units_Z 4
_cell_length_a 7.4754(5)
_cell_length_b 9.5803(7)
_cell_length_c 25.2169(18)
_cell_measurement_reflns_used 9053
_cell_measurement_temperature 130.00
_cell_measurement_theta_max 74.48
_cell_measurement_theta_min 4.62
_cell_volume 1805.9(2)
_computing_cell_refinement 'Bruker SAINT V8.38A (Bruker AXS)'
_computing_data_collection 'Bruker APEX3 ver.2018.7-2(Bruker AXS)'
_computing_data_reduction 'Bruker SAINT V8.38A (Bruker AXS)'
_computing_molecular_graphics 'Bruker ShelXLe(Huebschle et all. 2011)'
_computing_publication_material 'Bruker ShelXLe(Huebschle et all. 2011)'
_computing_structure_refinement 'SHELXL-2018/3 (Sheldrick 2018)'
_computing_structure_solution 'SHELXT 2014/5(Sheldrick 2014)'
_diffrn_ambient_temperature 130.00
_diffrn_detector 'CPAD area detector'
_diffrn_detector_area_resol_mean 7.407
_diffrn_detector_type 'Bruker Photon III'
_diffrn_measured_fraction_theta_full 0.989
_diffrn_measured_fraction_theta_max 0.984
_diffrn_measurement_device 'four-circle diffractometer'
_diffrn_measurement_device_type 'Bruker D8 VENTURE'
_diffrn_measurement_method '\w and \f scans'
_diffrn_radiation_collimation '0.5 mm double-pinhole'
_diffrn_radiation_monochromator 'mirror optics'
_diffrn_radiation_probe x-ray
_diffrn_radiation_type 'Cu K\a'
_diffrn_radiation_wavelength 1.54178
_diffrn_reflns_av_R_equivalents 0.0584
_diffrn_reflns_av_unetI/netI 0.0318
_diffrn_reflns_Laue_measured_fraction_full 0.989
_diffrn_reflns_Laue_measured_fraction_max 0.984
_diffrn_reflns_limit_h_max 8
_diffrn_reflns_limit_h_min -9
_diffrn_reflns_limit_k_max 11
_diffrn_reflns_limit_k_min -11
_diffrn_reflns_limit_l_max 31
_diffrn_reflns_limit_l_min -30
_diffrn_reflns_number 33742
_diffrn_reflns_point_group_measured_fraction_full 0.990
_diffrn_reflns_point_group_measured_fraction_max 0.976
_diffrn_reflns_theta_full 67.679
_diffrn_reflns_theta_max 74.468
_diffrn_reflns_theta_min 5.800
_diffrn_source 'microfocus sealed X-ray tube'
_diffrn_source_current 1.2
_diffrn_source_power 0.06
_diffrn_source_type 'Incoatec I\ms Diamond'
_diffrn_source_voltage 50.0
_diffrn_standards_number 0
_exptl_absorpt_coefficient_mu 1.734
_exptl_absorpt_correction_T_max 0.7538
_exptl_absorpt_correction_T_min 0.4355
_exptl_absorpt_correction_type multi-scan
_exptl_absorpt_process_details
;
SADABS-2016/2 (Bruker,2016/2) was used for absorption correction.
wR2(int) was 0.1399 before and 0.0900 after correction.
The Ratio of minimum to maximum transmission is 0.5777.
The \l/2 correction factor is Not present.
;
_exptl_crystal_colour 'metallic dark orange'
_exptl_crystal_colour_lustre metallic
_exptl_crystal_colour_modifier dark
_exptl_crystal_colour_primary orange
_exptl_crystal_density_diffrn 1.366
_exptl_crystal_description needle
_exptl_crystal_F_000 776
_exptl_crystal_size_max 0.2
_exptl_crystal_size_mid 0.15
_exptl_crystal_size_min 0.018
_refine_diff_density_max 0.192
_refine_diff_density_min -0.386
_refine_diff_density_rms 0.057
_refine_ls_abs_structure_details
;
 Flack x determined using 1442 quotients [(I+)-(I-)]/[(I+)+(I-)]
 (Parsons, Flack and Wagner, Acta Cryst. B69 (2013) 249-259).
;
_refine_ls_abs_structure_Flack 0.052(6)
_refine_ls_extinction_method none
_refine_ls_goodness_of_fit_ref 1.090
_refine_ls_hydrogen_treatment constr
_refine_ls_matrix_type full
_refine_ls_number_parameters 245
_refine_ls_number_reflns 3606
_refine_ls_number_restraints 0
_refine_ls_restrained_S_all 1.090
_refine_ls_R_factor_all 0.0410
_refine_ls_R_factor_gt 0.0404
_refine_ls_shift/su_max 0.001
_refine_ls_shift/su_mean 0.000
_refine_ls_structure_factor_coef Fsqd
_refine_ls_weighting_details 'w=1/[\s^2^(Fo^2^)+(0.0636P)^2^+0.4995P] where P=(Fo^2^+2Fc^2^)/3'
_refine_ls_weighting_scheme calc
_refine_ls_wR_factor_gt 0.1043
_refine_ls_wR_factor_ref 0.1056
_reflns_Friedel_coverage 0.711
_reflns_Friedel_fraction_full 0.992
_reflns_Friedel_fraction_max 0.965
_reflns_number_gt 3548
_reflns_number_total 3606
_reflns_threshold_expression 'I > 2\s(I)'
_cod_data_source_file d4cc03484h2.cif
_cod_data_source_block jay_3_125c_0m_a
_cod_depositor_comments 'Adding full bibliography for 7133770--7133771.cif.'
_cod_database_code 7133771
_shelx_shelxl_version_number 2018/3
_shelx_space_group_comment
;
The symmetry employed for this shelxl refinement is uniquely defined
by the following loop, which should always be used as a source of
symmetry information in preference to the above space-group names.
They are only intended as comments.
;
_shelx_estimated_absorpt_t_max 0.969
_shelx_estimated_absorpt_t_min 0.723
_olex2_refinement_description
;
1. Fixed Uiso
 At 1.2 times of:
  All C(H) groups, All N(H) groups
 At 1.5 times of:
  All C(H,H,H) groups
2.a Aromatic/amide H refined with riding coordinates:
 N1(H1), C13(H13), C8(H8), C10(H10), C7(H7), C20(H20), C19(H19), C17(H17),
 C18(H18), C16(H16), C3(H3), C1(H1A), C6(H6), C2(H2)
2.b Idealised Me refined as rotating group:
 C23(H23A,H23B,H23C)
;
_olex2_submission_special_instructions 'No special instructions were received'

loop_
_space_group_symop_operation_xyz
'x, y, z'
'-x+1/2, -y, z+1/2'
'-x, y+1/2, -z+1/2'
'x+1/2, -y+1/2, -z'

loop_
_atom_site_label
_atom_site_type_symbol
_atom_site_fract_x
_atom_site_fract_y
_atom_site_fract_z
_atom_site_U_iso_or_equiv
_atom_site_adp_type
_atom_site_occupancy
_atom_site_site_symmetry_order
_atom_site_calc_flag
_atom_site_refinement_flags_posn
_atom_site_refinement_flags_adp
_atom_site_refinement_flags_occupancy
_atom_site_disorder_assembly
_atom_site_disorder_group
S1 S 0.32633(9) 1.04482(8) 0.66892(3) 0.0336(2) Uani 1 1 d . . . . .
O1 O 0.4198(3) 0.97671(19) 0.56455(7) 0.0292(4) Uani 1 1 d . . . . .
O2 O 0.5877(3) 0.8644(2) 0.68456(8) 0.0406(5) Uani 1 1 d . . . . .
N1 N 0.6929(3) 0.5994(2) 0.52276(8) 0.0238(4) Uani 1 1 d . . . . .
H1 H 0.733569 0.555679 0.494533 0.029 Uiso 1 1 calc R U . . .
C11 C 0.6313(3) 0.7317(3) 0.52270(10) 0.0233(5) Uani 1 1 d . . . . .
C21 C 0.4932(3) 0.8886(3) 0.59292(10) 0.0249(5) Uani 1 1 d . . . . .
C9 C 0.6398(3) 0.8163(3) 0.47400(10) 0.0253(5) Uani 1 1 d . . . . .
C12 C 0.5795(3) 0.7634(3) 0.57519(10) 0.0238(5) Uani 1 1 d . . . . .
C22 C 0.4874(4) 0.9180(3) 0.65295(10) 0.0280(5) Uani 1 1 d . . . . .
C15 C 0.7439(3) 0.3987(3) 0.58424(10) 0.0248(5) Uani 1 1 d . . . . .
C13 C 0.6152(3) 0.6409(3) 0.60606(10) 0.0247(5) Uani 1 1 d . . . . .
H13 H 0.594592 0.630637 0.643035 0.030 Uiso 1 1 calc R U . . .
C14 C 0.6841(3) 0.5412(3) 0.57292(9) 0.0241(5) Uani 1 1 d . . . . .
C8 C 0.7132(3) 0.9526(3) 0.47575(10) 0.0294(5) Uani 1 1 d . . . . .
H8 H 0.747859 0.991698 0.508801 0.035 Uiso 1 1 calc R U . . .
C10 C 0.5867(3) 0.7613(3) 0.42613(10) 0.0265(5) Uani 1 1 d . . . . .
H10 H 0.537018 0.670034 0.425074 0.032 Uiso 1 1 calc R U . . .
C7 C 0.7345(4) 1.0285(3) 0.43001(11) 0.0310(6) Uani 1 1 d . . . . .
H7 H 0.786437 1.118860 0.431691 0.037 Uiso 1 1 calc R U . . .
C20 C 0.6977(4) 0.3364(3) 0.63235(10) 0.0306(6) Uani 1 1 d . . . . .
H20 H 0.621052 0.384447 0.656230 0.037 Uiso 1 1 calc R U . . .
C19 C 0.7620(4) 0.2053(3) 0.64580(12) 0.0359(6) Uani 1 1 d . . . . .
H19 H 0.729138 0.164357 0.678706 0.043 Uiso 1 1 calc R U . . .
C17 C 0.9181(4) 0.1934(3) 0.56342(13) 0.0364(6) Uani 1 1 d . . . . .
H17 H 0.993800 0.144056 0.539660 0.044 Uiso 1 1 calc R U . . .
C18 C 0.8734(4) 0.1341(3) 0.61166(13) 0.0374(7) Uani 1 1 d . . . . .
H18 H 0.919156 0.045001 0.621168 0.045 Uiso 1 1 calc R U . . .
C16 C 0.8536(4) 0.3244(3) 0.54930(11) 0.0299(6) Uani 1 1 d . . . . .
H16 H 0.884163 0.363430 0.515876 0.036 Uiso 1 1 calc R U . . .
C4 C 0.6047(3) 0.8378(3) 0.37845(10) 0.0279(5) Uani 1 1 d . . . . .
C5 C 0.6803(3) 0.9739(3) 0.38039(10) 0.0292(5) Uani 1 1 d . . . . .
C3 C 0.5510(4) 0.7826(3) 0.32884(11) 0.0345(6) Uani 1 1 d . . . . .
H3 H 0.498919 0.692198 0.327217 0.041 Uiso 1 1 calc R U . . .
C1 C 0.6483(4) 0.9928(4) 0.28506(12) 0.0425(7) Uani 1 1 d . . . . .
H1A H 0.662938 1.044526 0.253222 0.051 Uiso 1 1 calc R U . . .
C6 C 0.7001(4) 1.0497(3) 0.33244(12) 0.0375(6) Uani 1 1 d . . . . .
H6 H 0.749985 1.140842 0.333195 0.045 Uiso 1 1 calc R U . . .
C2 C 0.5733(4) 0.8579(4) 0.28324(12) 0.0423(7) Uani 1 1 d . . . . .
H2 H 0.537994 0.819153 0.250179 0.051 Uiso 1 1 calc R U . . .
C23 C 0.3600(5) 1.0492(4) 0.73967(12) 0.0498(8) Uani 1 1 d . . . . .
H23A H 0.488443 1.051698 0.747361 0.075 Uiso 1 1 calc R U . . .
H23B H 0.307138 0.965631 0.755705 0.075 Uiso 1 1 calc R U . . .
H23C H 0.302661 1.132604 0.754405 0.075 Uiso 1 1 calc R U . . .

loop_
_atom_site_aniso_label
_atom_site_aniso_U_11
_atom_site_aniso_U_22
_atom_site_aniso_U_33
_atom_site_aniso_U_23
_atom_site_aniso_U_13
_atom_site_aniso_U_12
S1 0.0288(3) 0.0406(4) 0.0314(3) -0.0064(3) -0.0009(3) 0.0078(3)
O1 0.0318(9) 0.0285(9) 0.0271(9) 0.0007(7) -0.0055(7) 0.0038(8)
O2 0.0506(13) 0.0430(12) 0.0280(10) -0.0067(8) -0.0119(9) 0.0165(10)
N1 0.0224(10) 0.0265(10) 0.0226(10) -0.0017(8) 0.0014(8) -0.0008(8)
C11 0.0195(11) 0.0257(12) 0.0246(12) -0.0028(10) -0.0012(9) -0.0029(9)
C21 0.0219(11) 0.0279(12) 0.0250(12) -0.0008(10) -0.0036(9) -0.0015(10)
C9 0.0210(12) 0.0292(12) 0.0258(12) 0.0006(10) 0.0008(9) 0.0013(10)
C12 0.0218(12) 0.0265(12) 0.0230(12) -0.0021(10) -0.0017(9) -0.0013(10)
C22 0.0288(13) 0.0305(12) 0.0247(12) -0.0043(10) -0.0038(10) 0.0009(10)
C15 0.0201(11) 0.0266(12) 0.0277(12) -0.0019(10) -0.0032(9) -0.0026(10)
C13 0.0234(12) 0.0271(12) 0.0234(12) -0.0007(9) -0.0016(9) 0.0004(9)
C14 0.0199(11) 0.0280(12) 0.0245(11) 0.0010(10) -0.0008(9) -0.0012(10)
C8 0.0267(13) 0.0299(12) 0.0315(13) -0.0028(11) 0.0007(10) -0.0003(10)
C10 0.0229(12) 0.0293(12) 0.0272(12) 0.0009(10) -0.0015(10) -0.0021(10)
C7 0.0268(13) 0.0275(13) 0.0388(14) 0.0033(11) 0.0043(10) 0.0001(11)
C20 0.0322(14) 0.0316(13) 0.0279(13) 0.0021(10) -0.0015(11) -0.0026(11)
C19 0.0405(15) 0.0317(14) 0.0355(14) 0.0056(12) -0.0103(12) -0.0034(12)
C17 0.0322(15) 0.0282(13) 0.0489(17) -0.0054(12) -0.0022(12) 0.0032(12)
C18 0.0349(15) 0.0272(13) 0.0502(17) 0.0020(12) -0.0122(13) 0.0003(11)
C16 0.0260(13) 0.0283(12) 0.0355(13) -0.0022(11) 0.0016(10) -0.0020(10)
C4 0.0199(11) 0.0340(13) 0.0297(13) 0.0042(11) 0.0015(9) 0.0033(10)
C5 0.0209(12) 0.0321(13) 0.0345(13) 0.0042(11) 0.0037(10) 0.0042(11)
C3 0.0296(14) 0.0458(16) 0.0281(13) 0.0014(12) -0.0003(11) -0.0006(11)
C1 0.0355(15) 0.0569(19) 0.0350(14) 0.0172(14) 0.0060(12) 0.0097(14)
C6 0.0319(14) 0.0395(14) 0.0411(15) 0.0124(13) 0.0075(12) 0.0056(12)
C2 0.0331(15) 0.063(2) 0.0304(14) 0.0064(14) 0.0019(11) 0.0065(15)
C23 0.0486(18) 0.066(2) 0.0343(15) -0.0116(16) 0.0038(13) 0.0131(17)

loop_
_atom_type_symbol
_atom_type_description
_atom_type_scat_dispersion_real
_atom_type_scat_dispersion_imag
_atom_type_scat_source
C C 0.0181 0.0091 'International Tables Vol C Tables 4.2.6.8 and 6.1.1.4'
H H 0.0000 0.0000 'International Tables Vol C Tables 4.2.6.8 and 6.1.1.4'
N N 0.0311 0.0180 'International Tables Vol C Tables 4.2.6.8 and 6.1.1.4'
O O 0.0492 0.0322 'International Tables Vol C Tables 4.2.6.8 and 6.1.1.4'
S S 0.3331 0.5567 'International Tables Vol C Tables 4.2.6.8 and 6.1.1.4'

loop_
_geom_angle_atom_site_label_1
_geom_angle_atom_site_label_2
_geom_angle_atom_site_label_3
_geom_angle
_geom_angle_site_symmetry_1
_geom_angle_site_symmetry_3
_geom_angle_publ_flag
C22 S1 C23 98.47(14) . . ?
C11 N1 H1 124.3 . . ?
C11 N1 C14 111.3(2) . . ?
C14 N1 H1 124.3 . . ?
N1 C11 C9 120.2(2) . . ?
N1 C11 C12 107.1(2) . . ?
C12 C11 C9 132.4(2) . . ?
O1 C21 C12 126.2(2) . . ?
O1 C21 C22 115.6(2) . . ?
C12 C21 C22 118.2(2) . . ?
C8 C9 C11 119.9(2) . . ?
C10 C9 C11 120.5(2) . . ?
C10 C9 C8 119.5(2) . . ?
C11 C12 C21 126.6(2) . . ?
C11 C12 C13 106.4(2) . . ?
C21 C12 C13 126.8(2) . . ?
O2 C22 S1 124.6(2) . . ?
O2 C22 C21 123.5(2) . . ?
C21 C22 S1 111.78(18) . . ?
C20 C15 C14 119.5(2) . . ?
C20 C15 C16 118.4(2) . . ?
C16 C15 C14 122.1(2) . . ?
C12 C13 H13 126.0 . . ?
C14 C13 C12 108.0(2) . . ?
C14 C13 H13 126.0 . . ?
N1 C14 C15 122.6(2) . . ?
C13 C14 N1 107.1(2) . . ?
C13 C14 C15 130.2(2) . . ?
C9 C8 H8 119.8 . . ?
C7 C8 C9 120.5(2) . . ?
C7 C8 H8 119.8 . . ?
C9 C10 H10 119.4 . . ?
C9 C10 C4 121.3(2) . . ?
C4 C10 H10 119.4 . . ?
C8 C7 H7 119.5 . . ?
C8 C7 C5 120.9(2) . . ?
C5 C7 H7 119.5 . . ?
C15 C20 H20 119.5 . . ?
C19 C20 C15 120.9(3) . . ?
C19 C20 H20 119.5 . . ?
C20 C19 H19 119.8 . . ?
C18 C19 C20 120.3(3) . . ?
C18 C19 H19 119.8 . . ?
C18 C17 H17 119.6 . . ?
C18 C17 C16 120.8(3) . . ?
C16 C17 H17 119.6 . . ?
C19 C18 C17 119.5(3) . . ?
C19 C18 H18 120.3 . . ?
C17 C18 H18 120.3 . . ?
C15 C16 H16 120.0 . . ?
C17 C16 C15 120.1(3) . . ?
C17 C16 H16 120.0 . . ?
C10 C4 C5 118.9(2) . . ?
C10 C4 C3 122.0(3) . . ?
C3 C4 C5 119.1(2) . . ?
C7 C5 C4 118.9(2) . . ?
C7 C5 C6 122.4(3) . . ?
C6 C5 C4 118.8(3) . . ?
C4 C3 H3 119.7 . . ?
C2 C3 C4 120.7(3) . . ?
C2 C3 H3 119.7 . . ?
C6 C1 H1A 119.8 . . ?
C6 C1 C2 120.4(3) . . ?
C2 C1 H1A 119.8 . . ?
C5 C6 H6 119.6 . . ?
C1 C6 C5 120.7(3) . . ?
C1 C6 H6 119.6 . . ?
C3 C2 C1 120.3(3) . . ?
C3 C2 H2 119.8 . . ?
C1 C2 H2 119.8 . . ?
S1 C23 H23A 109.5 . . ?
S1 C23 H23B 109.5 . . ?
S1 C23 H23C 109.5 . . ?
H23A C23 H23B 109.5 . . ?
H23A C23 H23C 109.5 . . ?
H23B C23 H23C 109.5 . . ?

loop_
_geom_bond_atom_site_label_1
_geom_bond_atom_site_label_2
_geom_bond_distance
_geom_bond_site_symmetry_2
_geom_bond_publ_flag
S1 C22 1.757(3) . ?
S1 C23 1.802(3) . ?
O1 C21 1.235(3) . ?
O2 C22 1.209(3) . ?
N1 H1 0.8800 . ?
N1 C11 1.349(3) . ?
N1 C14 1.384(3) . ?
C11 C9 1.473(3) . ?
C11 C12 1.412(3) . ?
C21 C12 1.433(3) . ?
C21 C22 1.540(3) . ?
C9 C8 1.416(4) . ?
C9 C10 1.376(4) . ?
C12 C13 1.434(4) . ?
C15 C14 1.465(3) . ?
C15 C20 1.396(4) . ?
C15 C16 1.399(4) . ?
C13 H13 0.9500 . ?
C13 C14 1.370(4) . ?
C8 H8 0.9500 . ?
C8 C7 1.373(4) . ?
C10 H10 0.9500 . ?
C10 C4 1.415(4) . ?
C7 H7 0.9500 . ?
C7 C5 1.415(4) . ?
C20 H20 0.9500 . ?
C20 C19 1.387(4) . ?
C19 H19 0.9500 . ?
C19 C18 1.379(5) . ?
C17 H17 0.9500 . ?
C17 C18 1.383(5) . ?
C17 C16 1.391(4) . ?
C18 H18 0.9500 . ?
C16 H16 0.9500 . ?
C4 C5 1.422(4) . ?
C4 C3 1.417(4) . ?
C5 C6 1.418(4) . ?
C3 H3 0.9500 . ?
C3 C2 1.368(4) . ?
C1 H1A 0.9500 . ?
C1 C6 1.369(5) . ?
C1 C2 1.409(5) . ?
C6 H6 0.9500 . ?
C2 H2 0.9500 . ?
C23 H23A 0.9800 . ?
C23 H23B 0.9800 . ?
C23 H23C 0.9800 . ?

loop_
_geom_torsion_atom_site_label_1
_geom_torsion_atom_site_label_2
_geom_torsion_atom_site_label_3
_geom_torsion_atom_site_label_4
_geom_torsion
_geom_torsion_site_symmetry_1
_geom_torsion_site_symmetry_2
_geom_torsion_site_symmetry_3
_geom_torsion_site_symmetry_4
_geom_torsion_publ_flag
O1 C21 C12 C11 14.8(4) . . . . ?
O1 C21 C12 C13 -159.0(3) . . . . ?
O1 C21 C22 S1 16.2(3) . . . . ?
O1 C21 C22 O2 -160.6(3) . . . . ?
N1 C11 C9 C8 -130.2(3) . . . . ?
N1 C11 C9 C10 46.0(3) . . . . ?
N1 C11 C12 C21 -174.7(2) . . . . ?
N1 C11 C12 C13 0.1(3) . . . . ?
C11 N1 C14 C15 -179.5(2) . . . . ?
C11 N1 C14 C13 -0.4(3) . . . . ?
C11 C9 C8 C7 175.0(2) . . . . ?
C11 C9 C10 C4 -175.9(2) . . . . ?
C11 C12 C13 C14 -0.3(3) . . . . ?
C21 C12 C13 C14 174.4(2) . . . . ?
C9 C11 C12 C21 10.2(4) . . . . ?
C9 C11 C12 C13 -175.0(3) . . . . ?
C9 C8 C7 C5 1.4(4) . . . . ?
C9 C10 C4 C5 0.4(4) . . . . ?
C9 C10 C4 C3 179.9(3) . . . . ?
C12 C11 C9 C8 44.4(4) . . . . ?
C12 C11 C9 C10 -139.4(3) . . . . ?
C12 C21 C22 S1 -163.12(19) . . . . ?
C12 C21 C22 O2 20.1(4) . . . . ?
C12 C13 C14 N1 0.5(3) . . . . ?
C12 C13 C14 C15 179.4(2) . . . . ?
C22 C21 C12 C11 -166.0(2) . . . . ?
C22 C21 C12 C13 20.3(4) . . . . ?
C15 C20 C19 C18 0.0(4) . . . . ?
C14 N1 C11 C9 176.0(2) . . . . ?
C14 N1 C11 C12 0.2(3) . . . . ?
C14 C15 C20 C19 -175.7(2) . . . . ?
C14 C15 C16 C17 175.2(2) . . . . ?
C8 C9 C10 C4 0.3(4) . . . . ?
C8 C7 C5 C4 -0.7(4) . . . . ?
C8 C7 C5 C6 179.9(3) . . . . ?
C10 C9 C8 C7 -1.2(4) . . . . ?
C10 C4 C5 C7 -0.2(3) . . . . ?
C10 C4 C5 C6 179.2(2) . . . . ?
C10 C4 C3 C2 -178.7(3) . . . . ?
C7 C5 C6 C1 179.1(3) . . . . ?
C20 C15 C14 N1 -166.7(2) . . . . ?
C20 C15 C14 C13 14.5(4) . . . . ?
C20 C15 C16 C17 -1.8(4) . . . . ?
C20 C19 C18 C17 -1.1(4) . . . . ?
C18 C17 C16 C15 0.8(4) . . . . ?
C16 C15 C14 N1 16.4(4) . . . . ?
C16 C15 C14 C13 -162.5(3) . . . . ?
C16 C15 C20 C19 1.4(4) . . . . ?
C16 C17 C18 C19 0.7(4) . . . . ?
C4 C5 C6 C1 -0.3(4) . . . . ?
C4 C3 C2 C1 -0.8(4) . . . . ?
C5 C4 C3 C2 0.8(4) . . . . ?
C3 C4 C5 C7 -179.7(2) . . . . ?
C3 C4 C5 C6 -0.3(4) . . . . ?
C6 C1 C2 C3 0.2(5) . . . . ?
C2 C1 C6 C5 0.3(4) . . . . ?
C23 S1 C22 O2 -3.2(3) . . . . ?
C23 S1 C22 C21 180.0(2) . . . . ?
